data_4028624
loop_
_publ_author_name
'Takahiro Sawano'
'Keiyu Ou'
'Takahiro Nishimura'
'Tamio Hayashi'

_publ_section_title
;
 Cobalt-Catalyzed Asymmetric Addition of Silylacetylenes to
 1,1-Disubstituted Allenes
;
_journal_name_full 'Journal of Organic Chemistry'
_journal_page_first 8986
_journal_page_last 8993
_journal_paper_doi 10.1021/jo401604n
_journal_volume 78
_journal_year 2013
_chemical_absolute_configuration ad
_chemical_formula_sum 'C19 H18 Cl N3 O'
_chemical_formula_weight 339.81
_chemical_name_systematic
; 
 ? 
;
_space_group_IT_number 5
_symmetry_cell_setting monoclinic
_symmetry_Int_Tables_number 5
_symmetry_space_group_name_Hall 'C 2y'
_symmetry_space_group_name_H-M 'C 1 2 1'
_atom_sites_solution_hydrogens geom
_atom_sites_solution_primary direct
_atom_sites_solution_secondary difmap
_audit_creation_method SHELXL-97
_cell_angle_alpha 90.00
_cell_angle_beta 97.666(3)
_cell_angle_gamma 90.00
_cell_formula_units_Z 4
_cell_length_a 16.8589(8)
_cell_length_b 5.7629(2)
_cell_length_c 17.1929(8)
_cell_measurement_reflns_used 2911
_cell_measurement_temperature 93(2)
_cell_measurement_theta_max 78.05
_cell_measurement_theta_min 5.19
_cell_volume 1655.47(12)
_computing_structure_refinement 'SHELXL-97 (Sheldrick, 1997)'
_computing_structure_solution 'SHELXS-97 (Sheldrick, 1990)'
_diffrn_ambient_temperature 93(2)
_diffrn_detector_area_resol_mean 10.0
_diffrn_measured_fraction_theta_full 0.998
_diffrn_measured_fraction_theta_max 0.998
_diffrn_measurement_device_type 'Rigaku RAXIS-RAPID'
_diffrn_measurement_method \w
_diffrn_radiation_monochromator graphite
_diffrn_radiation_source 'fine-focus sealed tube'
_diffrn_radiation_type CuK\a
_diffrn_radiation_wavelength 1.54187
_diffrn_reflns_av_R_equivalents 0.1012
_diffrn_reflns_av_sigmaI/netI 0.1381
_diffrn_reflns_limit_h_max 19
_diffrn_reflns_limit_h_min -19
_diffrn_reflns_limit_k_max 6
_diffrn_reflns_limit_k_min -6
_diffrn_reflns_limit_l_max 19
_diffrn_reflns_limit_l_min -19
_diffrn_reflns_number 8249
_diffrn_reflns_theta_full 62.99
_diffrn_reflns_theta_max 62.99
_diffrn_reflns_theta_min 5.19
_exptl_absorpt_coefficient_mu 2.122
_exptl_absorpt_correction_T_max 0.9013
_exptl_absorpt_correction_T_min 0.3625
_exptl_absorpt_correction_type multi-scan
_exptl_absorpt_process_details
;Higashi, T. (1995). 
 Program for Absorption Correction.
 Rigaku Corporation, Tokyo, Japan.
;
_exptl_crystal_colour colourless
_exptl_crystal_density_diffrn 1.363
_exptl_crystal_description prism
_exptl_crystal_F_000 712
_exptl_crystal_size_max 0.60
_exptl_crystal_size_mid 0.20
_exptl_crystal_size_min 0.05
_refine_diff_density_max 0.370
_refine_diff_density_min -0.364
_refine_diff_density_rms 0.081
_refine_ls_abs_structure_details 'Flack H D (1983), Acta Cryst. A39, 876-881'
_refine_ls_abs_structure_Flack -0.02(4)
_refine_ls_extinction_method none
_refine_ls_goodness_of_fit_ref 1.087
_refine_ls_hydrogen_treatment constr
_refine_ls_matrix_type full
_refine_ls_number_parameters 219
_refine_ls_number_reflns 2630
_refine_ls_number_restraints 1
_refine_ls_restrained_S_all 1.087
_refine_ls_R_factor_all 0.1483
_refine_ls_R_factor_gt 0.0734
_refine_ls_shift/su_max 0.000
_refine_ls_shift/su_mean 0.000
_refine_ls_structure_factor_coef Fsqd
_refine_ls_weighting_details 'calc w=1/[\s^2^(Fo^2^)+(0.0729P)^2^+0.2036P] where P=(Fo^2^+2Fc^2^)/3'
_refine_ls_weighting_scheme calc
_refine_ls_wR_factor_gt 0.1445
_refine_ls_wR_factor_ref 0.2062
_reflns_number_gt 1378
_reflns_number_total 2630
_reflns_threshold_expression >2sigma(I)
_cod_data_source_file jo401604n_si_002.cif
_cod_data_source_block 1013yu
_cod_original_cell_volume 1655.46(12)
_cod_original_sg_symbol_H-M 'C 2'
_cod_database_code 4028624

loop_
_symmetry_equiv_pos_as_xyz
'x, y, z'
'-x, y, -z'
'x+1/2, y+1/2, z'
'-x+1/2, y+1/2, -z'

loop_
_atom_site_label
_atom_site_type_symbol
_atom_site_fract_x
_atom_site_fract_y
_atom_site_fract_z
_atom_site_U_iso_or_equiv
_atom_site_adp_type
_atom_site_occupancy
_atom_site_symmetry_multiplicity
_atom_site_calc_flag
_atom_site_refinement_flags
C1 C 0.1939(5) 0.2195(14) -0.1341(4) 0.049(2) Uani 1 1 d .
C2 C 0.2161(5) 0.0008(14) -0.1058(4) 0.052(2) Uani 1 1 d .
H1 H 0.2526 -0.0899 -0.1305 0.063 Uiso 1 1 calc R
C3 C 0.1844(4) -0.0852(14) -0.0404(4) 0.048(2) Uani 1 1 d .
H2 H 0.1997 -0.2339 -0.0197 0.057 Uiso 1 1 calc R
C4 C 0.1303(4) 0.0488(13) -0.0061(4) 0.0449(19) Uani 1 1 d .
C5 C 0.1073(5) 0.2692(13) -0.0351(4) 0.051(2) Uani 1 1 d .
H3 H 0.0705 0.3602 -0.0109 0.062 Uiso 1 1 calc R
C6 C 0.1391(4) 0.3512(15) -0.0994(4) 0.0457(17) Uani 1 1 d .
H4 H 0.1235 0.4994 -0.1202 0.055 Uiso 1 1 calc R
Cl1 Cl 0.23597(11) 0.3356(4) -0.21151(10) 0.0578(6) Uani 1 1 d .
N1 N 0.0972(4) -0.0369(11) 0.0616(4) 0.0460(16) Uani 1 1 d .
N2 N 0.0833(4) -0.2663(11) 0.0696(4) 0.0551(19) Uani 1 1 d .
N3 N 0.0513(4) -0.2934(12) 0.1348(4) 0.0541(18) Uani 1 1 d .
C7 C 0.0728(5) 0.0844(14) 0.1222(4) 0.048(2) Uani 1 1 d .
H5 H 0.0765 0.2470 0.1311 0.057 Uiso 1 1 calc R
C8 C 0.0422(4) -0.0765(13) 0.1667(5) 0.050(2) Uani 1 1 d .
C9 C 0.0054(5) -0.0416(14) 0.2400(4) 0.049(2) Uani 1 1 d .
C10 C -0.0438(4) -0.2041(15) 0.2621(4) 0.056(2) Uani 1 1 d .
H6 H -0.0549 -0.3399 0.2313 0.067 Uiso 1 1 calc R
H7 H -0.0676 -0.1836 0.3087 0.067 Uiso 1 1 calc R
C11 C 0.0286(4) 0.1823(13) 0.2830(4) 0.0471(19) Uani 1 1 d .
H8 H 0.0237 0.3107 0.2435 0.057 Uiso 1 1 calc R
C12 C -0.0265(5) 0.2415(13) 0.3458(4) 0.053(2) Uani 1 1 d .
H9 H -0.0825 0.2421 0.3214 0.080 Uiso 1 1 calc R
H10 H -0.0124 0.3950 0.3681 0.080 Uiso 1 1 calc R
H11 H -0.0194 0.1248 0.3877 0.080 Uiso 1 1 calc R
C13 C 0.1157(4) 0.1714(13) 0.3206(4) 0.0441(19) Uani 1 1 d .
C14 C 0.1425(5) -0.0050(14) 0.3709(4) 0.053(2) Uani 1 1 d .
H12 H 0.1070 -0.1272 0.3800 0.064 Uiso 1 1 calc R
C15 C 0.2218(5) -0.0081(14) 0.4094(4) 0.052(2) Uani 1 1 d .
H13 H 0.2396 -0.1312 0.4441 0.063 Uiso 1 1 calc R
C16 C 0.2735(5) 0.1694(14) 0.3962(4) 0.0480(19) Uani 1 1 d .
C17 C 0.2471(4) 0.3457(16) 0.3451(4) 0.0495(18) Uani 1 1 d .
H14 H 0.2826 0.4670 0.3351 0.059 Uiso 1 1 calc R
C18 C 0.1686(4) 0.3461(16) 0.3082(4) 0.0485(18) Uani 1 1 d .
H15 H 0.1509 0.4696 0.2735 0.058 Uiso 1 1 calc R
C19 C 0.3772(4) 0.0052(14) 0.4895(4) 0.058(2) Uani 1 1 d .
H16 H 0.3429 0.0115 0.5311 0.087 Uiso 1 1 calc R
H17 H 0.4330 0.0322 0.5121 0.087 Uiso 1 1 calc R
H18 H 0.3726 -0.1480 0.4645 0.087 Uiso 1 1 calc R
O1 O 0.3527(3) 0.1811(10) 0.4318(3) 0.0587(15) Uani 1 1 d .

loop_
_atom_site_aniso_label
_atom_site_aniso_U_11
_atom_site_aniso_U_22
_atom_site_aniso_U_33
_atom_site_aniso_U_23
_atom_site_aniso_U_13
_atom_site_aniso_U_12
C1 0.050(5) 0.054(5) 0.045(4) -0.007(4) 0.014(4) -0.006(4)
C2 0.055(5) 0.046(5) 0.056(5) -0.002(4) 0.007(4) 0.009(4)
C3 0.046(5) 0.058(5) 0.042(4) -0.004(4) 0.016(3) 0.010(4)
C4 0.055(5) 0.038(5) 0.045(4) -0.001(3) 0.019(4) -0.008(4)
C5 0.054(5) 0.048(6) 0.053(5) -0.006(4) 0.008(4) -0.003(4)
C6 0.054(5) 0.034(4) 0.050(4) 0.001(4) 0.011(4) 0.003(4)
Cl1 0.0668(13) 0.0514(11) 0.0560(11) 0.0013(11) 0.0116(9) -0.0022(12)
N1 0.045(4) 0.047(4) 0.046(4) -0.007(3) 0.005(3) -0.004(3)
N2 0.064(5) 0.038(4) 0.062(5) -0.001(4) 0.003(4) -0.010(3)
N3 0.063(5) 0.047(4) 0.053(4) 0.010(4) 0.010(4) -0.003(4)
C7 0.056(5) 0.043(5) 0.046(5) -0.003(4) 0.011(4) -0.003(4)
C8 0.040(5) 0.042(5) 0.066(5) 0.004(4) 0.005(4) 0.000(4)
C9 0.051(5) 0.053(5) 0.045(4) 0.007(4) 0.009(4) 0.004(4)
C10 0.058(6) 0.056(6) 0.055(5) -0.001(4) 0.015(4) -0.002(4)
C11 0.039(5) 0.046(5) 0.055(5) -0.001(4) 0.000(4) 0.006(4)
C12 0.066(6) 0.040(5) 0.055(5) -0.002(4) 0.017(4) 0.004(4)
C13 0.047(5) 0.047(5) 0.040(4) -0.003(4) 0.009(4) -0.011(4)
C14 0.057(5) 0.046(5) 0.055(5) 0.004(4) 0.003(4) -0.009(4)
C15 0.054(5) 0.051(5) 0.054(5) 0.005(4) 0.011(4) -0.002(4)
C16 0.043(5) 0.055(5) 0.047(4) -0.005(4) 0.010(4) 0.007(4)
C17 0.048(5) 0.044(4) 0.059(4) 0.012(5) 0.015(4) -0.003(4)
C18 0.047(5) 0.049(4) 0.051(4) 0.004(5) 0.010(4) 0.005(5)
C19 0.055(5) 0.056(5) 0.062(5) 0.009(4) 0.008(4) -0.001(4)
O1 0.052(4) 0.068(4) 0.057(3) 0.005(3) 0.009(3) -0.001(3)

loop_
_atom_type_symbol
_atom_type_description
_atom_type_scat_dispersion_real
_atom_type_scat_dispersion_imag
_atom_type_scat_source
C C 0.0181 0.0091 'International Tables Vol C Tables 4.2.6.8 and 6.1.1.4'
H H 0.0000 0.0000 'International Tables Vol C Tables 4.2.6.8 and 6.1.1.4'
Cl Cl 0.3639 0.7018 'International Tables Vol C Tables 4.2.6.8 and 6.1.1.4'
N N 0.0311 0.0180 'International Tables Vol C Tables 4.2.6.8 and 6.1.1.4'
O O 0.0492 0.0322 'International Tables Vol C Tables 4.2.6.8 and 6.1.1.4'

loop_
_geom_angle_atom_site_label_1
_geom_angle_atom_site_label_2
_geom_angle_atom_site_label_3
_geom_angle
C2 C1 C6 120.6(7)
C2 C1 Cl1 120.3(6)
C6 C1 Cl1 119.0(6)
C1 C2 C3 119.4(7)
C1 C2 H1 120.3
C3 C2 H1 120.3
C4 C3 C2 119.3(8)
C4 C3 H2 120.4
C2 C3 H2 120.4
C3 C4 C5 121.4(7)
C3 C4 N1 120.0(7)
C5 C4 N1 118.6(7)
C6 C5 C4 118.6(7)
C6 C5 H3 120.7
C4 C5 H3 120.7
C5 C6 C1 120.7(8)
C5 C6 H4 119.6
C1 C6 H4 119.6
N2 N1 C7 110.4(7)
N2 N1 C4 120.5(7)
C7 N1 C4 129.0(7)
N3 N2 N1 107.4(7)
N2 N3 C8 108.1(6)
C8 C7 N1 105.0(8)
C8 C7 H5 127.5
N1 C7 H5 127.5
C7 C8 N3 109.0(7)
C7 C8 C9 128.4(8)
N3 C8 C9 122.6(7)
C10 C9 C8 119.3(8)
C10 C9 C11 126.0(7)
C8 C9 C11 114.7(7)
C9 C10 H6 120.0
C9 C10 H7 120.0
H6 C10 H7 120.0
C9 C11 C13 110.2(6)
C9 C11 C12 112.8(6)
C13 C11 C12 110.2(5)
C9 C11 H8 107.8
C13 C11 H8 107.8
C12 C11 H8 107.8
C11 C12 H9 109.5
C11 C12 H10 109.5
H9 C12 H10 109.5
C11 C12 H11 109.5
H9 C12 H11 109.5
H10 C12 H11 109.5
C14 C13 C18 118.2(7)
C14 C13 C11 121.0(7)
C18 C13 C11 120.7(7)
C13 C14 C15 121.1(8)
C13 C14 H12 119.5
C15 C14 H12 119.5
C16 C15 C14 119.5(8)
C16 C15 H13 120.2
C14 C15 H13 120.2
C17 C16 C15 119.6(7)
C17 C16 O1 117.0(7)
C15 C16 O1 123.4(7)
C16 C17 C18 119.9(8)
C16 C17 H14 120.0
C18 C17 H14 120.0
C13 C18 C17 121.6(8)
C13 C18 H15 119.2
C17 C18 H15 119.2
O1 C19 H16 109.5
O1 C19 H17 109.5
H16 C19 H17 109.5
O1 C19 H18 109.5
H16 C19 H18 109.5
H17 C19 H18 109.5
C16 O1 C19 116.1(6)

loop_
_geom_bond_atom_site_label_1
_geom_bond_atom_site_label_2
_geom_bond_distance
C1 C2 1.385(10)
C1 C6 1.390(9)
C1 Cl1 1.724(7)
C2 C3 1.400(9)
C2 H1 0.9500
C3 C4 1.385(9)
C3 H2 0.9500
C4 C5 1.401(10)
C4 N1 1.442(9)
C5 C6 1.375(9)
C5 H3 0.9500
C6 H4 0.9500
N1 N2 1.353(8)
N1 C7 1.363(9)
N2 N3 1.317(8)
N3 C8 1.381(9)
C7 C8 1.348(10)
C7 H5 0.9500
C8 C9 1.491(10)
C9 C10 1.339(10)
C9 C11 1.513(10)
C10 H6 0.9500
C10 H7 0.9500
C11 C13 1.523(9)
C11 C12 1.555(9)
C11 H8 1.0000
C12 H9 0.9800
C12 H10 0.9800
C12 H11 0.9800
C13 C14 1.372(10)
C13 C18 1.381(10)
C14 C15 1.411(9)
C14 H12 0.9500
C15 C16 1.382(10)
C15 H13 0.9500
C16 C17 1.377(10)
C16 O1 1.394(8)
C17 C18 1.390(8)
C17 H14 0.9500
C18 H15 0.9500
C19 O1 1.440(8)
C19 H16 0.9800
C19 H17 0.9800
C19 H18 0.9800

loop_
_geom_torsion_atom_site_label_1
_geom_torsion_atom_site_label_2
_geom_torsion_atom_site_label_3
_geom_torsion_atom_site_label_4
_geom_torsion
C6 C1 C2 C3 -1.4(11)
Cl1 C1 C2 C3 176.7(5)
C1 C2 C3 C4 1.0(11)
C2 C3 C4 C5 -0.5(11)
C2 C3 C4 N1 -179.8(6)
C3 C4 C5 C6 0.5(11)
N1 C4 C5 C6 179.8(6)
C4 C5 C6 C1 -0.9(10)
C2 C1 C6 C5 1.4(11)
Cl1 C1 C6 C5 -176.7(5)
C3 C4 N1 N2 -33.5(11)
C5 C4 N1 N2 147.2(7)
C3 C4 N1 C7 149.5(8)
C5 C4 N1 C7 -29.8(11)
C7 N1 N2 N3 -0.8(9)
C4 N1 N2 N3 -178.3(6)
N1 N2 N3 C8 2.2(9)
N2 N1 C7 C8 -1.1(9)
C4 N1 C7 C8 176.2(7)
N1 C7 C8 N3 2.4(9)
N1 C7 C8 C9 -178.8(7)
N2 N3 C8 C7 -3.0(9)
N2 N3 C8 C9 178.2(6)
C7 C8 C9 C10 158.7(8)
N3 C8 C9 C10 -22.7(11)
C7 C8 C9 C11 -21.4(11)
N3 C8 C9 C11 157.1(7)
C10 C9 C11 C13 108.9(9)
C8 C9 C11 C13 -71.0(8)
C10 C9 C11 C12 -14.8(11)
C8 C9 C11 C12 165.4(6)
C9 C11 C13 C14 -55.2(9)
C12 C11 C13 C14 69.9(9)
C9 C11 C13 C18 128.4(7)
C12 C11 C13 C18 -106.5(7)
C18 C13 C14 C15 0.3(11)
C11 C13 C14 C15 -176.2(6)
C13 C14 C15 C16 0.0(11)
C14 C15 C16 C17 -0.6(10)
C14 C15 C16 O1 179.7(7)
C15 C16 C17 C18 1.0(11)
O1 C16 C17 C18 -179.3(6)
C14 C13 C18 C17 0.1(10)
C11 C13 C18 C17 176.6(7)
C16 C17 C18 C13 -0.7(11)
C17 C16 O1 C19 175.4(6)
C15 C16 O1 C19 -4.9(10)
